data_7063989
loop_
_publ_author_name
'Kammereck, Stefanie'
'Bousrez, Guillaume'
'Renier, Olivier'
'Paterlini, Veronica'
'Smetana, Volodymyr'
'Mudring, Anja-Verena'

_publ_section_title
;
 Crystal chemistry and luminescence properties of tetrabutylphosphonium
 tetrakis(8-quinolinato)lanthanidate [P4444][Ln(Q)4]&#x00B7;2X (X = H2O
 and (CH3)2CO)
;
_journal_issue 38
_journal_name_full 'New Journal of Chemistry'
_journal_page_first 16493
_journal_page_last 16500
_journal_paper_doi 10.1039/D4NJ03697B
_journal_volume 49
_journal_year 2025
_chemical_formula_sum 'C52 H64 Lu N4 O6 P'
_chemical_formula_weight 1047.01
_space_group_crystal_system orthorhombic
_space_group_IT_number 33
_space_group_name_Hall 'P 2c -2n'
_space_group_name_H-M_alt 'P n a 21'
_atom_sites_solution_hydrogens mixed
_audit_creation_method SHELXL-2018/3
_audit_update_record
;
2024-09-16 deposited with the CCDC.	2025-08-06 downloaded from the CCDC.
;
_cell_angle_alpha 90
_cell_angle_beta 90
_cell_angle_gamma 90
_cell_formula_units_Z 4
_cell_length_a 24.1946(19)
_cell_length_b 18.9548(12)
_cell_length_c 10.6151(6)
_cell_measurement_reflns_used 62262
_cell_measurement_temperature 100(2)
_cell_measurement_theta_max 30.462
_cell_measurement_theta_min 2.308
_cell_volume 4868.1(6)
_computing_structure_refinement 'SHELXL-2018/3 (Sheldrick, 2018)'
_diffrn_ambient_temperature 100(2)
_diffrn_measured_fraction_theta_full 0.988
_diffrn_measured_fraction_theta_max 0.991
_diffrn_measurement_device_type 'Bruker Venture'
_diffrn_radiation_type MoK\a
_diffrn_radiation_wavelength 0.71073
_diffrn_reflns_av_R_equivalents 0.0558
_diffrn_reflns_av_unetI/netI 0.0533
_diffrn_reflns_Laue_measured_fraction_full 0.988
_diffrn_reflns_Laue_measured_fraction_max 0.991
_diffrn_reflns_limit_h_max 34
_diffrn_reflns_limit_h_min -34
_diffrn_reflns_limit_k_max 26
_diffrn_reflns_limit_k_min -27
_diffrn_reflns_limit_l_max 14
_diffrn_reflns_limit_l_min -15
_diffrn_reflns_number 62262
_diffrn_reflns_point_group_measured_fraction_full 0.985
_diffrn_reflns_point_group_measured_fraction_max 0.987
_diffrn_reflns_theta_full 25.242
_diffrn_reflns_theta_max 30.462
_diffrn_reflns_theta_min 2.308
_exptl_absorpt_coefficient_mu 2.113
_exptl_absorpt_correction_T_max 0.94
_exptl_absorpt_correction_T_min 0.79
_exptl_absorpt_correction_type multi-scan
_exptl_absorpt_process_details SADABS
_exptl_crystal_density_diffrn 1.429
_exptl_crystal_description 'irregular fragment'
_exptl_crystal_F_000 2152
_exptl_crystal_size_max 0.200
_exptl_crystal_size_mid 0.100
_exptl_crystal_size_min 0.040
_refine_diff_density_max 0.602
_refine_diff_density_min -0.698
_refine_diff_density_rms 0.070
_refine_ls_abs_structure_details
;
 Refined as an inversion twin.
;
_refine_ls_abs_structure_Flack 0.062(12)
_refine_ls_extinction_method none
_refine_ls_goodness_of_fit_ref 1.004
_refine_ls_hydrogen_treatment mixed
_refine_ls_matrix_type full
_refine_ls_number_parameters 625
_refine_ls_number_reflns 14601
_refine_ls_number_restraints 17
_refine_ls_restrained_S_all 1.005
_refine_ls_R_factor_all 0.0557
_refine_ls_R_factor_gt 0.0313
_refine_ls_shift/su_max 0.002
_refine_ls_shift/su_mean 0.000
_refine_ls_structure_factor_coef Fsqd
_refine_ls_weighting_details 'w=1/[\s^2^(Fo^2^)+(0.0154P)^2^+1.7897P] where P=(Fo^2^+2Fc^2^)/3'
_refine_ls_weighting_scheme calc
_refine_ls_wR_factor_gt 0.0613
_refine_ls_wR_factor_ref 0.0699
_reflns_Friedel_coverage 0.898
_reflns_Friedel_fraction_full 0.982
_reflns_Friedel_fraction_max 0.983
_reflns_number_gt 10417
_reflns_number_total 14601
_reflns_threshold_expression 'I > 2\s(I)'
_cod_data_source_file d4nj03697b2.cif
_cod_data_source_block Lu
_cod_depositor_comments
;
The following automatic conversions were performed:

data item '_exptl_absorpt_correction_type' value 'Multi-scan' was
changed to 'multi-scan' in accordance with the
/home/data/users/saulius/crontab/automatic-downloads/rss-feeds/RSC/lib/dictionaries/cif_core.dic
dictionary named 'cif_core.dic' version 2.4.2 last updated on
2011-04-26.

Automatic conversion script
Id: cif_fix_values 8170 2020-07-09 18:12:32Z antanas 

 Adding full bibliography for 7063983--7063989.cif.
;
_cod_database_code 7063989
_shelx_shelxl_version_number 2018/3
_shelx_space_group_comment
;
The symmetry employed for this shelxl refinement is uniquely defined
by the following loop, which should always be used as a source of
symmetry information in preference to the above space-group names.
They are only intended as comments.
;
_shelx_estimated_absorpt_t_min 0.677
_shelx_estimated_absorpt_t_max 0.920

loop_
_space_group_symop_operation_xyz
'x, y, z'
'-x, -y, z+1/2'
'-x+1/2, y+1/2, z+1/2'
'x+1/2, -y+1/2, z'

loop_
_atom_site_label
_atom_site_type_symbol
_atom_site_fract_x
_atom_site_fract_y
_atom_site_fract_z
_atom_site_U_iso_or_equiv
_atom_site_adp_type
_atom_site_occupancy
_atom_site_site_symmetry_order
_atom_site_calc_flag
_atom_site_refinement_flags_posn
_atom_site_refinement_flags_adp
_atom_site_refinement_flags_occupancy
_atom_site_disorder_assembly
_atom_site_disorder_group
Lu1 Lu 0.31050(2) -0.25147(2) 0.38536(10) 0.02538(5) Uani 1 1 d . . . . .
O5 O 0.36911(15) -0.16871(17) 0.3138(3) 0.0320(8) Uani 1 1 d D . . . .
N3 N 0.26237(17) -0.36407(19) 0.3280(4) 0.0285(9) Uani 1 1 d . . . . .
N1 N 0.35647(18) -0.18353(19) 0.5635(4) 0.0294(9) Uani 1 1 d . . . . .
C22 C 0.4239(2) -0.4156(2) 0.1780(6) 0.0331(12) Uani 1 1 d . . . . .
N2 N 0.36363(16) -0.31416(19) 0.2133(4) 0.0282(9) Uani 1 1 d . . . . .
C51 C 0.3730(2) -0.1443(3) 0.7763(6) 0.0394(13) Uani 1 1 d . . . . .
H51 H 0.365491 -0.149915 0.863564 0.047 Uiso 1 1 calc R U . . .
C47 C 0.4568(3) -0.0241(3) 0.4268(7) 0.051(2) Uani 1 1 d . . . . .
H47 H 0.479487 0.012457 0.393901 0.062 Uiso 1 1 calc R U . . .
C17 C 0.3955(2) -0.3680(2) 0.2596(5) 0.0278(11) Uani 1 1 d . . . . .
C46 C 0.4296(2) -0.0703(3) 0.3420(6) 0.0376(13) Uani 1 1 d . . . . .
H46 H 0.434667 -0.064453 0.253886 0.045 Uiso 1 1 calc R U . . .
C49 C 0.4173(2) -0.0833(3) 0.6056(6) 0.0344(12) Uani 1 1 d . . . . .
C19 C 0.4301(2) -0.4302(3) 0.4417(6) 0.0370(14) Uani 1 1 d . . . . .
H19 H 0.432926 -0.436422 0.530304 0.044 Uiso 1 1 calc R U . . .
C52 C 0.3490(2) -0.1904(3) 0.6863(5) 0.0336(12) Uani 1 1 d . . . . .
H52 H 0.326453 -0.227986 0.715645 0.040 Uiso 1 1 calc R U . . .
C24 C 0.3833(2) -0.3528(3) 0.0027(6) 0.0382(13) Uani 1 1 d . . . . .
H24 H 0.377432 -0.346906 -0.085159 0.046 Uiso 1 1 calc R U . . .
C44 C 0.3899(2) -0.1306(2) 0.5226(5) 0.0284(11) Uani 1 1 d . . . . .
C48 C 0.4515(2) -0.0305(3) 0.5533(7) 0.0462(16) Uani 1 1 d . . . . .
H48 H 0.471010 0.000774 0.607285 0.055 Uiso 1 1 calc R U . . .
C20 C 0.4578(2) -0.4766(2) 0.3594(7) 0.0424(17) Uani 1 1 d . . . . .
H20 H 0.478974 -0.513798 0.394862 0.051 Uiso 1 1 calc R U . . .
C26 C 0.23340(19) -0.3599(2) 0.2171(5) 0.0293(10) Uani 1 1 d . . . . .
C21 C 0.4557(2) -0.4707(3) 0.2316(7) 0.0434(15) Uani 1 1 d . . . . .
H21 H 0.475223 -0.502943 0.179387 0.052 Uiso 1 1 calc R U . . .
C23 C 0.4165(2) -0.4054(3) 0.0471(6) 0.0413(14) Uani 1 1 d . . . . .
H23 H 0.434929 -0.435579 -0.010737 0.050 Uiso 1 1 calc R U . . .
C33 C 0.2405(2) -0.4878(2) 0.3358(6) 0.0417(13) Uani 1 1 d . . . . .
H33 H 0.243201 -0.531236 0.379937 0.050 Uiso 1 1 calc R U . . .
C25 C 0.3582(2) -0.3076(3) 0.0899(5) 0.0330(12) Uani 1 1 d . . . . .
H25 H 0.336001 -0.270196 0.058689 0.040 Uiso 1 1 calc R U . . .
C50 C 0.4069(2) -0.0923(3) 0.7355(6) 0.0391(13) Uani 1 1 d . . . . .
H50 H 0.423892 -0.061610 0.794805 0.047 Uiso 1 1 calc R U . . .
C32 C 0.2129(2) -0.4842(3) 0.2254(6) 0.0442(13) Uani 1 1 d . . . . .
H32 H 0.196938 -0.525667 0.190615 0.053 Uiso 1 1 calc R U . . .
C34 C 0.26523(19) -0.4261(2) 0.3850(8) 0.0365(10) Uani 1 1 d . . . . .
H34 H 0.284772 -0.429232 0.462460 0.044 Uiso 1 1 calc DR U . . .
C31 C 0.2079(2) -0.4199(2) 0.1618(5) 0.0343(11) Uani 1 1 d . . . . .
C18 C 0.39839(18) -0.3750(2) 0.3928(8) 0.0308(10) Uani 1 1 d . . . . .
C45 C 0.39538(18) -0.1241(2) 0.3860(8) 0.0303(9) Uani 1 1 d . . . . .
O6 O 0.37053(15) -0.33008(17) 0.4640(4) 0.0320(9) Uani 1 1 d D . . . .
O4 O 0.25402(17) -0.27162(19) 0.5481(4) 0.0339(9) Uani 1 1 d D . . . .
O3 O 0.25515(18) -0.23740(17) 0.2170(4) 0.0316(9) Uani 1 1 d D . . . .
C36 C 0.2232(2) -0.2217(3) 0.5980(5) 0.0314(11) Uani 1 1 d . . . . .
C28 C 0.2031(2) -0.2859(3) 0.0467(5) 0.0379(12) Uani 1 1 d . . . . .
H28 H 0.201455 -0.241727 0.004699 0.046 Uiso 1 1 calc R U . . .
C37 C 0.1925(2) -0.2303(3) 0.7072(6) 0.0429(13) Uani 1 1 d . . . . .
H37 H 0.193515 -0.274289 0.750161 0.051 Uiso 1 1 calc R U . . .
C27 C 0.2307(2) -0.2907(3) 0.1605(5) 0.0295(11) Uani 1 1 d . . . . .
C29 C 0.1774(2) -0.3453(3) -0.0087(5) 0.0428(13) Uani 1 1 d . . . . .
H29 H 0.158411 -0.339673 -0.086315 0.051 Uiso 1 1 calc R U . . .
N4 N 0.25421(18) -0.1451(2) 0.4340(4) 0.0299(9) Uani 1 1 d . . . . .
C30 C 0.1791(2) -0.4104(3) 0.0458(5) 0.0449(13) Uani 1 1 d . . . . .
H30 H 0.161139 -0.449243 0.006755 0.054 Uiso 1 1 calc R U . . .
C43 C 0.2537(2) -0.0832(2) 0.3759(7) 0.0367(12) Uani 1 1 d . . . . .
H43 H 0.275874 -0.077190 0.302846 0.044 Uiso 1 1 calc DR U . . .
C35 C 0.22172(19) -0.1532(2) 0.5387(5) 0.0299(11) Uani 1 1 d . . . . .
C40 C 0.1888(2) -0.0983(3) 0.5892(6) 0.0390(12) Uani 1 1 d . . . . .
C41 C 0.1899(3) -0.0336(3) 0.5233(6) 0.0516(16) Uani 1 1 d . . . . .
H41 H 0.168504 0.005035 0.552697 0.062 Uiso 1 1 calc R U . . .
C38 C 0.1600(2) -0.1756(3) 0.7550(5) 0.0475(14) Uani 1 1 d . . . . .
H38 H 0.138861 -0.183778 0.828969 0.057 Uiso 1 1 calc R U . . .
C42 C 0.2215(2) -0.0260(3) 0.4179(6) 0.0477(16) Uani 1 1 d . . . . .
H42 H 0.221824 0.017408 0.373292 0.057 Uiso 1 1 calc R U . . .
C39 C 0.1577(2) -0.1108(3) 0.6991(6) 0.0463(14) Uani 1 1 d . . . . .
H39 H 0.135404 -0.074492 0.734048 0.056 Uiso 1 1 calc R U . . .
P1 P 0.56785(7) -0.23335(8) 0.34395(15) 0.0447(4) Uani 1 1 d . . . . .
C15 C 0.4810(2) -0.2862(3) 0.6623(6) 0.0474(15) Uani 1 1 d . . . . .
H15A H 0.444567 -0.297342 0.625013 0.057 Uiso 1 1 calc R U . . .
H15B H 0.479620 -0.237187 0.694422 0.057 Uiso 1 1 calc R U . . .
C5 C 0.5471(2) -0.1857(3) 0.2038(5) 0.0400(12) Uani 1 1 d . . . . .
H5A H 0.539386 -0.136119 0.227520 0.048 Uiso 1 1 calc R U . . .
H5B H 0.578498 -0.185299 0.144056 0.048 Uiso 1 1 calc R U . . .
C16 C 0.4921(3) -0.3363(3) 0.7719(6) 0.0536(17) Uani 1 1 d . . . . .
H16A H 0.469148 -0.322824 0.844049 0.080 Uiso 1 1 calc R U . . .
H16B H 0.531193 -0.333741 0.795574 0.080 Uiso 1 1 calc R U . . .
H16C H 0.483049 -0.384688 0.746470 0.080 Uiso 1 1 calc R U . . .
C7 C 0.4809(3) -0.1721(3) 0.0197(6) 0.0498(16) Uani 1 1 d . . . . .
H7A H 0.448223 -0.193890 -0.020864 0.060 Uiso 1 1 calc R U . . .
H7B H 0.470319 -0.123882 0.046501 0.060 Uiso 1 1 calc R U . . .
C13 C 0.5103(2) -0.2454(2) 0.4475(5) 0.0438(13) Uani 1 1 d . . . . .
H13A H 0.497378 -0.198664 0.477136 0.053 Uiso 1 1 calc R U . . .
H13B H 0.479633 -0.267700 0.400362 0.053 Uiso 1 1 calc R U . . .
C8 C 0.5272(2) -0.1670(3) -0.0761(6) 0.0509(14) Uani 1 1 d . . . . .
H8A H 0.513641 -0.143353 -0.152169 0.076 Uiso 1 1 calc R U . . .
H8B H 0.540064 -0.214502 -0.097760 0.076 Uiso 1 1 calc R U . . .
H8C H 0.557902 -0.139837 -0.040313 0.076 Uiso 1 1 calc R U . . .
C14 C 0.5247(2) -0.2913(3) 0.5620(6) 0.0452(13) Uani 1 1 d . . . . .
H14A H 0.528397 -0.341050 0.534865 0.054 Uiso 1 1 calc R U . . .
H14B H 0.560625 -0.275990 0.597100 0.054 Uiso 1 1 calc R U . . .
C6 C 0.4965(2) -0.2152(3) 0.1361(6) 0.0470(14) Uani 1 1 d . . . . .
H6A H 0.464798 -0.215865 0.195154 0.056 Uiso 1 1 calc R U . . .
H6B H 0.504048 -0.264477 0.110366 0.056 Uiso 1 1 calc R U . . .
C9A C 0.6169(3) -0.1701(5) 0.4294(8) 0.0404(19) Uani 0.692(6) 1 d . . P A 1
H9AA H 0.636599 -0.196110 0.496702 0.049 Uiso 0.692(6) 1 calc R U P A 1
H9AB H 0.644914 -0.152523 0.368974 0.049 Uiso 0.692(6) 1 calc R U P A 1
C10A C 0.5864(5) -0.1069(6) 0.4878(11) 0.072(3) Uani 0.692(6) 1 d . . P A 1
H10A H 0.560820 -0.088154 0.423121 0.086 Uiso 0.692(6) 1 calc R U P A 1
H10B H 0.563281 -0.125188 0.557523 0.086 Uiso 0.692(6) 1 calc R U P A 1
C11A C 0.6196(4) -0.0445(6) 0.5395(10) 0.066(2) Uani 0.692(6) 1 d . . P A 1
H11A H 0.640306 -0.022489 0.469340 0.079 Uiso 0.692(6) 1 calc R U P A 1
H11B H 0.593541 -0.008823 0.572886 0.079 Uiso 0.692(6) 1 calc R U P A 1
C12A C 0.6588(6) -0.0640(7) 0.6397(11) 0.092(4) Uani 0.692(6) 1 d . . P A 1
H12A H 0.678556 -0.021811 0.668309 0.111 Uiso 0.692(6) 1 calc R U P A 1
H12B H 0.638563 -0.084751 0.710592 0.111 Uiso 0.692(6) 1 calc R U P A 1
H12C H 0.685379 -0.098433 0.606932 0.111 Uiso 0.692(6) 1 calc R U P A 1
C1C C 0.6247(8) -0.2076(10) 0.416(2) 0.0404(19) Uani 0.308(6) 1 d . . P A 2
H1CA H 0.657573 -0.215802 0.362189 0.049 Uiso 0.308(6) 1 calc R U P A 2
H1CB H 0.629665 -0.233065 0.496544 0.049 Uiso 0.308(6) 1 calc R U P A 2
C2C C 0.6149(11) -0.1214(14) 0.441(2) 0.072(3) Uani 0.308(6) 1 d D . P A 2
H2CA H 0.629039 -0.095614 0.366170 0.086 Uiso 0.308(6) 1 calc R U P A 2
H2CB H 0.574578 -0.112814 0.444892 0.086 Uiso 0.308(6) 1 calc R U P A 2
C4C C 0.6057(11) -0.0958(14) 0.6683(19) 0.092(4) Uani 0.308(6) 1 d D . P A 2
H4CA H 0.624000 -0.074566 0.741437 0.111 Uiso 0.308(6) 1 calc R U P A 2
H4CB H 0.570643 -0.071432 0.652515 0.111 Uiso 0.308(6) 1 calc R U P A 2
H4CC H 0.598522 -0.145795 0.685053 0.111 Uiso 0.308(6) 1 calc R U P A 2
C3C C 0.6413(10) -0.0892(14) 0.558(2) 0.066(2) Uani 0.308(6) 1 d D . P A 2
H3C H 0.676951 -0.113020 0.574933 0.079 Uiso 0.308(6) 1 calc R U P A 2
H3D H 0.649059 -0.038625 0.542381 0.079 Uiso 0.308(6) 1 calc R U P A 2
C1A C 0.6107(4) -0.3045(4) 0.3023(9) 0.028(2) Uani 0.541(13) 1 d . . P A 1
H1E H 0.642216 -0.286923 0.251783 0.034 Uiso 0.541(13) 1 calc R U P A 1
H1F H 0.625639 -0.326658 0.379534 0.034 Uiso 0.541(13) 1 calc R U P A 1
C2A C 0.5785(5) -0.3599(5) 0.2257(13) 0.047(3) Uani 0.541(13) 1 d . . P A 1
H2AA H 0.564311 -0.337467 0.147901 0.056 Uiso 0.541(13) 1 calc R U P A 1
H2AB H 0.546311 -0.375837 0.275609 0.056 Uiso 0.541(13) 1 calc R U P A 1
C1B C 0.5749(6) -0.3324(6) 0.3054(13) 0.044(4) Uani 0.459(13) 1 d . . P A 2
H1BA H 0.586150 -0.358364 0.382254 0.053 Uiso 0.459(13) 1 calc R U P A 2
H1BB H 0.538708 -0.351144 0.277733 0.053 Uiso 0.459(13) 1 calc R U P A 2
C2B C 0.6167(6) -0.3442(6) 0.2043(13) 0.048(4) Uani 0.459(13) 1 d . . P A 2
H2E H 0.653950 -0.328501 0.231018 0.058 Uiso 0.459(13) 1 calc DR U P A 2
H2F H 0.606353 -0.319551 0.125525 0.058 Uiso 0.459(13) 1 calc R U P A 2
C4 C 0.6617(3) -0.4307(4) 0.0965(11) 0.104(4) Uani 1 1 d . . . . .
H4A H 0.664832 -0.479260 0.065507 0.156 Uiso 1 1 calc R U . . .
H4B H 0.696121 -0.417308 0.139024 0.156 Uiso 1 1 calc DR U . . .
H4C H 0.655118 -0.398819 0.025426 0.156 Uiso 1 1 calc R U . . .
C3 C 0.6140(3) -0.4257(3) 0.1886(10) 0.089(3) Uani 1 1 d . . . . .
H3A H 0.628863 -0.443900 0.269194 0.107 Uiso 1 1 calc R U . A 1
H3B H 0.586954 -0.461315 0.159375 0.107 Uiso 1 1 calc R U . A 1
O1 O 0.3210(2) -0.3736(2) 0.6966(5) 0.0583(13) Uani 1 1 d D . . . .
H1A H 0.2926(18) -0.348(3) 0.667(5) 0.087 Uiso 1 1 d D U . . .
H1B H 0.3486(13) -0.368(3) 0.643(2) 0.087 Uiso 1 1 d D U . . .
O2 O 0.31822(19) -0.1311(2) 0.0793(4) 0.0518(11) Uani 1 1 d D . . . .
H2A H 0.2891(16) -0.158(3) 0.099(5) 0.078 Uiso 1 1 d D U . . .
H2B H 0.3437(11) -0.133(2) 0.137(2) 0.078 Uiso 1 1 d D U . . .

loop_
_atom_site_aniso_label
_atom_site_aniso_U_11
_atom_site_aniso_U_22
_atom_site_aniso_U_33
_atom_site_aniso_U_23
_atom_site_aniso_U_13
_atom_site_aniso_U_12
Lu1 0.02728(7) 0.02510(7) 0.02376(7) 0.00092(8) -0.00094(17) 0.00067(9)
O5 0.036(2) 0.0346(17) 0.026(2) 0.0022(15) 0.0008(17) -0.0046(15)
N3 0.028(2) 0.0280(18) 0.030(2) -0.0019(17) 0.0016(17) -0.0028(15)
N1 0.031(2) 0.0274(19) 0.030(3) -0.0014(18) -0.0066(19) 0.0049(16)
C22 0.027(3) 0.031(2) 0.041(3) -0.004(2) 0.005(2) -0.004(2)
N2 0.024(2) 0.0275(19) 0.033(3) 0.0007(18) 0.0015(19) -0.0032(15)
C51 0.040(3) 0.047(3) 0.031(3) -0.004(2) -0.011(2) 0.017(2)
C47 0.040(4) 0.038(3) 0.076(6) -0.005(3) 0.005(3) -0.012(2)
C17 0.017(2) 0.025(2) 0.041(3) -0.001(2) 0.001(2) -0.0014(17)
C46 0.033(3) 0.036(3) 0.044(4) -0.001(2) 0.006(2) -0.001(2)
C49 0.024(3) 0.034(2) 0.045(3) -0.011(2) -0.002(2) 0.006(2)
C19 0.037(3) 0.031(3) 0.043(3) 0.004(2) -0.008(3) 0.001(2)
C52 0.034(3) 0.039(3) 0.028(3) 0.002(2) -0.005(2) 0.007(2)
C24 0.037(3) 0.044(3) 0.034(3) -0.001(2) 0.010(2) -0.004(2)
C44 0.024(3) 0.028(2) 0.033(3) -0.003(2) -0.002(2) 0.0058(18)
C48 0.035(3) 0.040(3) 0.064(5) -0.017(3) -0.001(3) -0.005(2)
C20 0.036(3) 0.032(2) 0.060(5) -0.002(3) -0.009(3) 0.008(2)
C26 0.023(2) 0.037(2) 0.028(3) -0.001(2) 0.003(2) -0.0029(18)
C21 0.033(3) 0.035(3) 0.063(4) -0.007(3) 0.009(3) 0.008(2)
C23 0.036(3) 0.040(3) 0.048(4) -0.008(3) 0.015(3) 0.000(2)
C33 0.045(3) 0.031(2) 0.049(3) 0.005(2) 0.006(3) -0.008(2)
C25 0.032(3) 0.036(2) 0.031(3) 0.003(2) 0.007(2) -0.001(2)
C50 0.033(3) 0.044(3) 0.040(3) -0.013(3) -0.012(2) 0.011(2)
C32 0.042(3) 0.038(3) 0.053(4) -0.002(3) 0.004(3) -0.014(2)
C34 0.037(2) 0.0337(19) 0.039(3) 0.002(3) 0.007(3) -0.0018(17)
C31 0.026(3) 0.040(3) 0.037(3) -0.005(2) 0.004(2) -0.0084(19)
C18 0.024(2) 0.0271(18) 0.041(3) -0.002(3) -0.001(3) -0.0019(15)
C45 0.024(2) 0.0287(18) 0.038(3) -0.002(3) 0.001(3) 0.0041(15)
O6 0.033(2) 0.0328(18) 0.031(2) 0.0010(16) -0.0020(17) 0.0029(15)
O4 0.039(2) 0.0307(16) 0.032(2) 0.0022(19) 0.0095(19) 0.0016(19)
O3 0.036(2) 0.0282(16) 0.031(2) 0.0004(16) -0.0049(17) 0.0013(15)
C36 0.030(3) 0.039(2) 0.025(3) -0.001(2) -0.002(2) -0.002(2)
C28 0.037(3) 0.049(3) 0.027(3) 0.005(2) -0.004(2) 0.000(2)
C37 0.038(3) 0.055(3) 0.035(3) -0.004(3) 0.006(2) 0.002(2)
C27 0.023(2) 0.038(2) 0.028(3) -0.003(2) 0.002(2) 0.0007(18)
C29 0.039(3) 0.058(3) 0.031(3) -0.004(3) -0.005(2) -0.011(2)
N4 0.030(2) 0.0314(18) 0.028(2) 0.0001(17) -0.0037(18) 0.0000(16)
C30 0.037(3) 0.061(3) 0.036(3) -0.010(3) 0.000(2) -0.016(2)
C43 0.041(3) 0.032(2) 0.036(3) 0.004(3) -0.001(3) 0.0062(17)
C35 0.023(2) 0.038(2) 0.029(3) -0.010(2) -0.005(2) 0.0037(18)
C40 0.032(3) 0.043(3) 0.042(3) -0.009(2) -0.008(2) 0.008(2)
C41 0.056(4) 0.045(3) 0.053(4) -0.010(3) -0.004(3) 0.023(3)
C38 0.033(3) 0.074(4) 0.036(3) -0.012(3) 0.005(2) 0.002(3)
C42 0.055(4) 0.037(2) 0.051(4) 0.002(2) -0.012(3) 0.012(2)
C39 0.036(3) 0.062(3) 0.041(3) -0.018(3) 0.001(3) 0.015(3)
P1 0.0421(8) 0.0610(9) 0.0309(6) -0.0073(6) -0.0079(6) 0.0223(6)
C15 0.036(3) 0.043(3) 0.064(4) 0.007(3) -0.003(3) -0.001(2)
C5 0.040(3) 0.047(3) 0.033(3) -0.001(2) -0.005(2) 0.005(2)
C16 0.046(4) 0.053(3) 0.061(4) 0.016(3) 0.011(3) 0.004(3)
C7 0.038(3) 0.064(4) 0.047(4) 0.002(3) -0.015(3) 0.001(3)
C13 0.027(2) 0.048(3) 0.056(3) 0.013(3) -0.012(2) -0.006(2)
C8 0.054(4) 0.054(3) 0.045(3) -0.001(2) -0.015(3) 0.004(3)
C14 0.045(3) 0.044(3) 0.047(3) 0.011(3) -0.006(3) 0.004(2)
C6 0.037(3) 0.060(3) 0.044(3) 0.007(3) -0.008(3) -0.003(3)
C9A 0.022(3) 0.059(6) 0.040(4) 0.006(5) 0.004(3) 0.003(4)
C10A 0.059(7) 0.081(6) 0.076(8) -0.043(6) -0.023(5) 0.020(5)
C11A 0.053(6) 0.083(7) 0.061(6) 0.002(5) -0.006(5) -0.003(5)
C12A 0.107(10) 0.118(9) 0.052(6) -0.019(6) -0.001(6) -0.041(7)
C1C 0.022(3) 0.059(6) 0.040(4) 0.006(5) 0.004(3) 0.003(4)
C2C 0.059(7) 0.081(6) 0.076(8) -0.043(6) -0.023(5) 0.020(5)
C4C 0.107(10) 0.118(9) 0.052(6) -0.019(6) -0.001(6) -0.041(7)
C3C 0.053(6) 0.083(7) 0.061(6) 0.002(5) -0.006(5) -0.003(5)
C1A 0.021(5) 0.029(4) 0.035(5) 0.003(4) -0.005(4) 0.001(3)
C2A 0.039(7) 0.041(5) 0.061(8) -0.014(5) -0.010(6) -0.002(5)
C1B 0.056(9) 0.037(6) 0.040(7) 0.001(5) 0.007(6) 0.015(6)
C2B 0.053(9) 0.043(7) 0.050(8) 0.004(6) 0.018(6) 0.000(6)
C4 0.061(6) 0.068(5) 0.183(11) 0.033(6) -0.019(6) -0.015(4)
C3 0.066(5) 0.049(3) 0.152(9) -0.041(5) -0.053(6) 0.009(3)
O1 0.079(4) 0.052(2) 0.044(3) 0.009(2) 0.006(3) 0.005(2)
O2 0.072(3) 0.054(2) 0.030(2) 0.0093(19) 0.001(2) -0.010(2)

loop_
_atom_type_symbol
_atom_type_description
_atom_type_scat_dispersion_real
_atom_type_scat_dispersion_imag
_atom_type_scat_source
C C 0.0033 0.0016 'International Tables Vol C Tables 4.2.6.8 and 6.1.1.4'
H H 0.0000 0.0000 'International Tables Vol C Tables 4.2.6.8 and 6.1.1.4'
Lu Lu -0.4720 5.8584 'International Tables Vol C Tables 4.2.6.8 and 6.1.1.4'
N N 0.0061 0.0033 'International Tables Vol C Tables 4.2.6.8 and 6.1.1.4'
O O 0.0106 0.0060 'International Tables Vol C Tables 4.2.6.8 and 6.1.1.4'
P P 0.1023 0.0942 'International Tables Vol C Tables 4.2.6.8 and 6.1.1.4'

loop_
_geom_angle_atom_site_label_1
_geom_angle_atom_site_label_2
_geom_angle_atom_site_label_3
_geom_angle
_geom_angle_site_symmetry_1
_geom_angle_site_symmetry_3
_geom_angle_publ_flag
O4 Lu1 O6 89.69(14) . . ?
O4 Lu1 O5 140.02(14) . . ?
O6 Lu1 O5 100.43(10) . . ?
O4 Lu1 O3 105.69(11) . . ?
O6 Lu1 O3 139.51(14) . . ?
O5 Lu1 O3 91.40(14) . . ?
O4 Lu1 N4 69.11(14) . . ?
O6 Lu1 N4 144.70(15) . . ?
O5 Lu1 N4 81.36(13) . . ?
O3 Lu1 N4 75.09(14) . . ?
O4 Lu1 N3 76.02(14) . . ?
O6 Lu1 N3 79.96(13) . . ?
O5 Lu1 N3 143.66(15) . . ?
O3 Lu1 N3 68.36(13) . . ?
N4 Lu1 N3 119.10(12) . . ?
O4 Lu1 N2 142.03(13) . . ?
O6 Lu1 N2 68.14(15) . . ?
O5 Lu1 N2 76.30(13) . . ?
O3 Lu1 N2 77.57(15) . . ?
N4 Lu1 N2 143.98(15) . . ?
N3 Lu1 N2 70.16(13) . . ?
O4 Lu1 N1 77.25(15) . . ?
O6 Lu1 N1 77.07(13) . . ?
O5 Lu1 N1 67.78(15) . . ?
O3 Lu1 N1 142.28(12) . . ?
N4 Lu1 N1 71.02(13) . . ?
N3 Lu1 N1 144.58(15) . . ?
N2 Lu1 N1 123.52(11) . . ?
C45 O5 Lu1 124.1(4) . . ?
C34 N3 C26 118.1(5) . . ?
C34 N3 Lu1 128.3(4) . . ?
C26 N3 Lu1 113.3(3) . . ?
C52 N1 C44 117.9(5) . . ?
C52 N1 Lu1 128.5(4) . . ?
C44 N1 Lu1 113.3(3) . . ?
C23 C22 C21 124.3(6) . . ?
C23 C22 C17 116.7(5) . . ?
C21 C22 C17 119.0(6) . . ?
C25 N2 C17 118.7(5) . . ?
C25 N2 Lu1 128.4(3) . . ?
C17 N2 Lu1 112.1(4) . . ?
C50 C51 C52 118.8(6) . . ?
C50 C51 H51 120.6 . . ?
C52 C51 H51 120.6 . . ?
C48 C47 C46 122.0(6) . . ?
C48 C47 H47 119.0 . . ?
C46 C47 H47 119.0 . . ?
N2 C17 C18 117.0(5) . . ?
N2 C17 C22 121.6(5) . . ?
C18 C17 C22 121.4(5) . . ?
C45 C46 C47 121.0(6) . . ?
C45 C46 H46 119.5 . . ?
C47 C46 H46 119.5 . . ?
C48 C49 C50 125.0(6) . . ?
C48 C49 C44 118.5(6) . . ?
C50 C49 C44 116.5(5) . . ?
C18 C19 C20 119.8(6) . . ?
C18 C19 H19 120.1 . . ?
C20 C19 H19 120.1 . . ?
N1 C52 C51 123.2(5) . . ?
N1 C52 H52 118.4 . . ?
C51 C52 H52 118.4 . . ?
C23 C24 C25 118.3(6) . . ?
C23 C24 H24 120.9 . . ?
C25 C24 H24 120.9 . . ?
N1 C44 C49 123.0(5) . . ?
N1 C44 C45 115.6(4) . . ?
C49 C44 C45 121.4(5) . . ?
C47 C48 C49 120.6(6) . . ?
C47 C48 H48 119.7 . . ?
C49 C48 H48 119.7 . . ?
C21 C20 C19 123.3(5) . . ?
C21 C20 H20 118.3 . . ?
C19 C20 H20 118.3 . . ?
N3 C26 C31 122.0(4) . . ?
N3 C26 C27 115.7(4) . . ?
C31 C26 C27 122.3(5) . . ?
C20 C21 C22 118.6(6) . . ?
C20 C21 H21 120.7 . . ?
C22 C21 H21 120.7 . . ?
C24 C23 C22 120.9(5) . . ?
C24 C23 H23 119.6 . . ?
C22 C23 H23 119.6 . . ?
C32 C33 C34 119.3(5) . . ?
C32 C33 H33 120.4 . . ?
C34 C33 H33 120.4 . . ?
N2 C25 C24 123.7(5) . . ?
N2 C25 H25 118.1 . . ?
C24 C25 H25 118.1 . . ?
C51 C50 C49 120.5(5) . . ?
C51 C50 H50 119.7 . . ?
C49 C50 H50 119.7 . . ?
C33 C32 C31 120.3(5) . . ?
C33 C32 H32 119.8 . . ?
C31 C32 H32 119.8 . . ?
N3 C34 C33 122.9(6) . . ?
N3 C34 H34 118.6 . . ?
C33 C34 H34 118.6 . . ?
C32 C31 C26 117.4(5) . . ?
C32 C31 C30 124.7(5) . . ?
C26 C31 C30 117.9(5) . . ?
O6 C18 C19 123.3(7) . . ?
O6 C18 C17 118.9(5) . . ?
C19 C18 C17 117.8(6) . . ?
O5 C45 C46 124.4(7) . . ?
O5 C45 C44 119.0(5) . . ?
C46 C45 C44 116.6(5) . . ?
C18 O6 Lu1 123.0(4) . . ?
C36 O4 Lu1 122.3(4) . . ?
C27 O3 Lu1 122.6(3) . . ?
O4 C36 C37 123.7(5) . . ?
O4 C36 C35 119.0(5) . . ?
C37 C36 C35 117.3(5) . . ?
C27 C28 C29 121.5(5) . . ?
C27 C28 H28 119.2 . . ?
C29 C28 H28 119.2 . . ?
C36 C37 C38 121.1(6) . . ?
C36 C37 H37 119.4 . . ?
C38 C37 H37 119.4 . . ?
O3 C27 C28 124.4(5) . . ?
O3 C27 C26 119.1(5) . . ?
C28 C27 C26 116.4(5) . . ?
C30 C29 C28 122.1(5) . . ?
C30 C29 H29 119.0 . . ?
C28 C29 H29 119.0 . . ?
C43 N4 C35 118.1(5) . . ?
C43 N4 Lu1 128.8(4) . . ?
C35 N4 Lu1 113.0(3) . . ?
C29 C30 C31 119.6(5) . . ?
C29 C30 H30 120.2 . . ?
C31 C30 H30 120.2 . . ?
N4 C43 C42 122.7(6) . . ?
N4 C43 H43 118.7 . . ?
C42 C43 H43 118.7 . . ?
N4 C35 C40 123.2(5) . . ?
N4 C35 C36 116.2(4) . . ?
C40 C35 C36 120.6(5) . . ?
C39 C40 C41 124.6(5) . . ?
C39 C40 C35 119.4(5) . . ?
C41 C40 C35 116.1(5) . . ?
C42 C41 C40 120.6(5) . . ?
C42 C41 H41 119.7 . . ?
C40 C41 H41 119.7 . . ?
C39 C38 C37 122.2(6) . . ?
C39 C38 H38 118.9 . . ?
C37 C38 H38 118.9 . . ?
C41 C42 C43 119.3(5) . . ?
C41 C42 H42 120.3 . . ?
C43 C42 H42 120.3 . . ?
C38 C39 C40 119.3(5) . . ?
C38 C39 H39 120.3 . . ?
C40 C39 H39 120.3 . . ?
C1C P1 C13 113.8(8) . . ?
C1A P1 C13 121.1(4) . . ?
C1C P1 C5 117.7(7) . . ?
C1A P1 C5 109.9(4) . . ?
C13 P1 C5 110.6(2) . . ?
C1A P1 C9A 103.5(4) . . ?
C13 P1 C9A 105.7(3) . . ?
C5 P1 C9A 104.4(3) . . ?
C1C P1 C1B 108.2(8) . . ?
C13 P1 C1B 94.3(4) . . ?
C5 P1 C1B 109.6(4) . . ?
C14 C15 C16 112.2(5) . . ?
C14 C15 H15A 109.2 . . ?
C16 C15 H15A 109.2 . . ?
C14 C15 H15B 109.2 . . ?
C16 C15 H15B 109.2 . . ?
H15A C15 H15B 107.9 . . ?
C6 C5 P1 115.2(4) . . ?
C6 C5 H5A 108.5 . . ?
P1 C5 H5A 108.5 . . ?
C6 C5 H5B 108.5 . . ?
P1 C5 H5B 108.5 . . ?
H5A C5 H5B 107.5 . . ?
C15 C16 H16A 109.5 . . ?
C15 C16 H16B 109.5 . . ?
H16A C16 H16B 109.5 . . ?
C15 C16 H16C 109.5 . . ?
H16A C16 H16C 109.5 . . ?
H16B C16 H16C 109.5 . . ?
C8 C7 C6 113.1(5) . . ?
C8 C7 H7A 108.9 . . ?
C6 C7 H7A 108.9 . . ?
C8 C7 H7B 108.9 . . ?
C6 C7 H7B 108.9 . . ?
H7A C7 H7B 107.8 . . ?
C14 C13 P1 112.5(4) . . ?
C14 C13 H13A 109.1 . . ?
P1 C13 H13A 109.1 . . ?
C14 C13 H13B 109.1 . . ?
P1 C13 H13B 109.1 . . ?
H13A C13 H13B 107.8 . . ?
C7 C8 H8A 109.5 . . ?
C7 C8 H8B 109.5 . . ?
H8A C8 H8B 109.5 . . ?
C7 C8 H8C 109.5 . . ?
H8A C8 H8C 109.5 . . ?
H8B C8 H8C 109.5 . . ?
C15 C14 C13 111.4(5) . . ?
C15 C14 H14A 109.3 . . ?
C13 C14 H14A 109.3 . . ?
C15 C14 H14B 109.3 . . ?
C13 C14 H14B 109.3 . . ?
H14A C14 H14B 108.0 . . ?
C5 C6 C7 112.5(5) . . ?
C5 C6 H6A 109.1 . . ?
C7 C6 H6A 109.1 . . ?
C5 C6 H6B 109.1 . . ?
C7 C6 H6B 109.1 . . ?
H6A C6 H6B 107.8 . . ?
C10A C9A P1 112.4(6) . . ?
C10A C9A H9AA 109.1 . . ?
P1 C9A H9AA 109.1 . . ?
C10A C9A H9AB 109.1 . . ?
P1 C9A H9AB 109.1 . . ?
H9AA C9A H9AB 107.9 . . ?
C11A C10A C9A 119.6(9) . . ?
C11A C10A H10A 107.4 . . ?
C9A C10A H10A 107.4 . . ?
C11A C10A H10B 107.4 . . ?
C9A C10A H10B 107.4 . . ?
H10A C10A H10B 107.0 . . ?
C12A C11A C10A 113.8(9) . . ?
C12A C11A H11A 108.8 . . ?
C10A C11A H11A 108.8 . . ?
C12A C11A H11B 108.8 . . ?
C10A C11A H11B 108.8 . . ?
H11A C11A H11B 107.7 . . ?
C11A C12A H12A 109.5 . . ?
C11A C12A H12B 109.5 . . ?
H12A C12A H12B 109.5 . . ?
C11A C12A H12C 109.5 . . ?
H12A C12A H12C 109.5 . . ?
H12B C12A H12C 109.5 . . ?
P1 C1C C2C 104.1(13) . . ?
P1 C1C H1CA 110.9 . . ?
C2C C1C H1CA 110.9 . . ?
P1 C1C H1CB 110.9 . . ?
C2C C1C H1CB 110.9 . . ?
H1CA C1C H1CB 109.0 . . ?
C3C C2C C1C 117(2) . . ?
C3C C2C H2CA 108.0 . . ?
C1C C2C H2CA 108.0 . . ?
C3C C2C H2CB 108.0 . . ?
C1C C2C H2CB 108.0 . . ?
H2CA C2C H2CB 107.2 . . ?
C3C C4C H4CA 109.5 . . ?
C3C C4C H4CB 109.5 . . ?
H4CA C4C H4CB 109.5 . . ?
C3C C4C H4CC 109.5 . . ?
H4CA C4C H4CC 109.5 . . ?
H4CB C4C H4CC 109.5 . . ?
C4C C3C C2C 111.9(19) . . ?
C4C C3C H3C 109.2 . . ?
C2C C3C H3C 109.2 . . ?
C4C C3C H3D 109.2 . . ?
C2C C3C H3D 109.2 . . ?
H3C C3C H3D 107.9 . . ?
C2A C1A P1 111.0(7) . . ?
C2A C1A H1E 109.4 . . ?
P1 C1A H1E 109.4 . . ?
C2A C1A H1F 109.4 . . ?
P1 C1A H1F 109.4 . . ?
H1E C1A H1F 108.0 . . ?
C1A C2A C3 113.5(8) . . ?
C1A C2A H2AA 108.9 . . ?
C3 C2A H2AA 108.9 . . ?
C1A C2A H2AB 108.9 . . ?
C3 C2A H2AB 108.9 . . ?
H2AA C2A H2AB 107.7 . . ?
C2B C1B P1 111.0(9) . . ?
C2B C1B H1BA 109.4 . . ?
P1 C1B H1BA 109.4 . . ?
C2B C1B H1BB 109.4 . . ?
P1 C1B H1BB 109.4 . . ?
H1BA C1B H1BB 108.0 . . ?
C1B C2B C3 101.4(10) . . ?
C1B C2B H2E 111.5 . . ?
C3 C2B H2E 111.5 . . ?
C1B C2B H2F 111.5 . . ?
C3 C2B H2F 111.5 . . ?
H2E C2B H2F 109.3 . . ?
C3 C4 H4A 109.5 . . ?
C3 C4 H4B 109.5 . . ?
H4A C4 H4B 109.5 . . ?
C3 C4 H4C 109.5 . . ?
H4A C4 H4C 109.5 . . ?
H4B C4 H4C 109.5 . . ?
C4 C3 C2B 95.7(7) . . ?
C4 C3 C2A 129.0(8) . . ?
C4 C3 H3A 105.0 . . ?
C2A C3 H3A 105.0 . . ?
C4 C3 H3B 105.0 . . ?
C2A C3 H3B 105.0 . . ?
H3A C3 H3B 105.9 . . ?
H1A O1 H1B 107(4) . . ?
H2A O2 H2B 112(3) . . ?

loop_
_geom_bond_atom_site_label_1
_geom_bond_atom_site_label_2
_geom_bond_distance
_geom_bond_site_symmetry_2
_geom_bond_publ_flag
Lu1 O4 2.236(4) . ?
Lu1 O6 2.242(4) . ?
Lu1 O5 2.247(3) . ?
Lu1 O3 2.249(4) . ?
Lu1 N4 2.487(4) . ?
Lu1 N3 2.507(4) . ?
Lu1 N2 2.530(4) . ?
Lu1 N1 2.544(4) . ?
O5 C45 1.306(7) . ?
N3 C34 1.324(6) . ?
N3 C26 1.372(7) . ?
N1 C52 1.322(7) . ?
N1 C44 1.361(6) . ?
C22 C23 1.415(9) . ?
C22 C21 1.417(8) . ?
C22 C17 1.426(7) . ?
N2 C25 1.322(7) . ?
N2 C17 1.371(6) . ?
C51 C50 1.354(8) . ?
C51 C52 1.419(7) . ?
C51 H51 0.9500 . ?
C47 C48 1.354(10) . ?
C47 C46 1.419(8) . ?
C47 H47 0.9500 . ?
C17 C18 1.422(9) . ?
C46 C45 1.394(7) . ?
C46 H46 0.9500 . ?
C49 C48 1.413(8) . ?
C49 C50 1.413(8) . ?
C49 C44 1.420(7) . ?
C19 C18 1.397(7) . ?
C19 C20 1.409(8) . ?
C19 H19 0.9500 . ?
C52 H52 0.9500 . ?
C24 C23 1.364(8) . ?
C24 C25 1.399(7) . ?
C24 H24 0.9500 . ?
C44 C45 1.461(10) . ?
C48 H48 0.9500 . ?
C20 C21 1.363(10) . ?
C20 H20 0.9500 . ?
C26 C31 1.421(6) . ?
C26 C27 1.443(7) . ?
C21 H21 0.9500 . ?
C23 H23 0.9500 . ?
C33 C32 1.350(8) . ?
C33 C34 1.414(7) . ?
C33 H33 0.9500 . ?
C25 H25 0.9500 . ?
C50 H50 0.9500 . ?
C32 C31 1.400(7) . ?
C32 H32 0.9500 . ?
C34 H34 0.9500 . ?
C31 C30 1.426(8) . ?
C18 O6 1.323(7) . ?
O4 C36 1.317(7) . ?
O3 C27 1.316(6) . ?
C36 C37 1.386(8) . ?
C36 C35 1.443(7) . ?
C28 C27 1.383(7) . ?
C28 C29 1.414(7) . ?
C28 H28 0.9500 . ?
C37 C38 1.396(7) . ?
C37 H37 0.9500 . ?
C29 C30 1.363(8) . ?
C29 H29 0.9500 . ?
N4 C43 1.326(6) . ?
N4 C35 1.370(7) . ?
C30 H30 0.9500 . ?
C43 C42 1.406(7) . ?
C43 H43 0.9500 . ?
C35 C40 1.417(7) . ?
C40 C39 1.408(8) . ?
C40 C41 1.412(8) . ?
C41 C42 1.362(8) . ?
C41 H41 0.9500 . ?
C38 C39 1.366(8) . ?
C38 H38 0.9500 . ?
C42 H42 0.9500 . ?
C39 H39 0.9500 . ?
P1 C1C 1.648(19) . ?
P1 C1A 1.757(8) . ?
P1 C13 1.789(6) . ?
P1 C5 1.812(5) . ?
P1 C9A 1.916(9) . ?
P1 C1B 1.930(11) . ?
C15 C14 1.503(8) . ?
C15 C16 1.526(8) . ?
C15 H15A 0.9900 . ?
C15 H15B 0.9900 . ?
C5 C6 1.527(7) . ?
C5 H5A 0.9900 . ?
C5 H5B 0.9900 . ?
C16 H16A 0.9800 . ?
C16 H16B 0.9800 . ?
C16 H16C 0.9800 . ?
C7 C8 1.517(8) . ?
C7 C6 1.529(8) . ?
C7 H7A 0.9900 . ?
C7 H7B 0.9900 . ?
C13 C14 1.535(7) . ?
C13 H13A 0.9900 . ?
C13 H13B 0.9900 . ?
C8 H8A 0.9800 . ?
C8 H8B 0.9800 . ?
C8 H8C 0.9800 . ?
C14 H14A 0.9900 . ?
C14 H14B 0.9900 . ?
C6 H6A 0.9900 . ?
C6 H6B 0.9900 . ?
C9A C10A 1.539(12) . ?
C9A H9AA 0.9900 . ?
C9A H9AB 0.9900 . ?
C10A C11A 1.530(14) . ?
C10A H10A 0.9900 . ?
C10A H10B 0.9900 . ?
C11A C12A 1.473(16) . ?
C11A H11A 0.9900 . ?
C11A H11B 0.9900 . ?
C12A H12A 0.9800 . ?
C12A H12B 0.9800 . ?
C12A H12C 0.9800 . ?
C1C C2C 1.67(3) . ?
C1C H1CA 0.9900 . ?
C1C H1CB 0.9900 . ?
C2C C3C 1.53(3) . ?
C2C H2CA 0.9900 . ?
C2C H2CB 0.9900 . ?
C4C C3C 1.46(2) . ?
C4C H4CA 0.9800 . ?
C4C H4CB 0.9800 . ?
C4C H4CC 0.9800 . ?
C3C H3C 0.9900 . ?
C3C H3D 0.9900 . ?
C1A C2A 1.539(14) . ?
C1A H1E 0.9900 . ?
C1A H1F 0.9900 . ?
C2A C3 1.565(12) . ?
C2A H2AA 0.9900 . ?
C2A H2AB 0.9900 . ?
C1B C2B 1.491(19) . ?
C1B H1BA 0.9900 . ?
C1B H1BB 0.9900 . ?
C2B C3 1.556(12) . ?
C2B H2E 0.9900 . ?
C2B H2F 0.9900 . ?
C4 C3 1.516(12) . ?
C4 H4A 0.9800 . ?
C4 H4B 0.9800 . ?
C4 H4C 0.9800 . ?
C3 H3A 0.9900 . ?
C3 H3B 0.9900 . ?
O1 H1A 0.90(2) . ?
O1 H1B 0.88(2) . ?
O2 H2A 0.89(2) . ?
O2 H2B 0.87(2) . ?

loop_
_geom_torsion_atom_site_label_1
_geom_torsion_atom_site_label_2
_geom_torsion_atom_site_label_3
_geom_torsion_atom_site_label_4
_geom_torsion
_geom_torsion_site_symmetry_1
_geom_torsion_site_symmetry_2
_geom_torsion_site_symmetry_3
_geom_torsion_site_symmetry_4
_geom_torsion_publ_flag
C25 N2 C17 C18 -177.4(4) . . . . ?
Lu1 N2 C17 C18 -6.4(5) . . . . ?
C25 N2 C17 C22 1.6(7) . . . . ?
Lu1 N2 C17 C22 172.6(4) . . . . ?
C23 C22 C17 N2 -1.3(7) . . . . ?
C21 C22 C17 N2 -179.2(5) . . . . ?
C23 C22 C17 C18 177.6(5) . . . . ?
C21 C22 C17 C18 -0.2(7) . . . . ?
C48 C47 C46 C45 0.8(9) . . . . ?
C44 N1 C52 C51 1.6(8) . . . . ?
Lu1 N1 C52 C51 -173.4(4) . . . . ?
C50 C51 C52 N1 -2.5(8) . . . . ?
C52 N1 C44 C49 0.6(7) . . . . ?
Lu1 N1 C44 C49 176.3(4) . . . . ?
C52 N1 C44 C45 -178.2(4) . . . . ?
Lu1 N1 C44 C45 -2.5(5) . . . . ?
C48 C49 C44 N1 179.5(5) . . . . ?
C50 C49 C44 N1 -1.8(7) . . . . ?
C48 C49 C44 C45 -1.7(7) . . . . ?
C50 C49 C44 C45 177.0(4) . . . . ?
C46 C47 C48 C49 -1.3(10) . . . . ?
C50 C49 C48 C47 -176.8(6) . . . . ?
C44 C49 C48 C47 1.7(9) . . . . ?
C18 C19 C20 C21 0.2(9) . . . . ?
C34 N3 C26 C31 -1.4(7) . . . . ?
Lu1 N3 C26 C31 173.6(4) . . . . ?
C34 N3 C26 C27 178.7(4) . . . . ?
Lu1 N3 C26 C27 -6.3(5) . . . . ?
C19 C20 C21 C22 -0.4(9) . . . . ?
C23 C22 C21 C20 -177.3(6) . . . . ?
C17 C22 C21 C20 0.4(8) . . . . ?
C25 C24 C23 C22 2.1(8) . . . . ?
C21 C22 C23 C24 177.2(5) . . . . ?
C17 C22 C23 C24 -0.6(8) . . . . ?
C17 N2 C25 C24 0.0(7) . . . . ?
Lu1 N2 C25 C24 -169.3(4) . . . . ?
C23 C24 C25 N2 -1.8(8) . . . . ?
C52 C51 C50 C49 1.2(8) . . . . ?
C48 C49 C50 C51 179.5(5) . . . . ?
C44 C49 C50 C51 0.8(8) . . . . ?
C34 C33 C32 C31 -1.5(9) . . . . ?
C26 N3 C34 C33 0.9(8) . . . . ?
Lu1 N3 C34 C33 -173.2(4) . . . . ?
C32 C33 C34 N3 0.5(9) . . . . ?
C33 C32 C31 C26 1.0(8) . . . . ?
C33 C32 C31 C30 -179.1(5) . . . . ?
N3 C26 C31 C32 0.4(7) . . . . ?
C27 C26 C31 C32 -179.7(5) . . . . ?
N3 C26 C31 C30 -179.4(5) . . . . ?
C27 C26 C31 C30 0.5(7) . . . . ?
C20 C19 C18 O6 178.9(5) . . . . ?
C20 C19 C18 C17 -0.1(7) . . . . ?
N2 C17 C18 O6 0.1(6) . . . . ?
C22 C17 C18 O6 -178.9(4) . . . . ?
N2 C17 C18 C19 179.1(4) . . . . ?
C22 C17 C18 C19 0.1(7) . . . . ?
Lu1 O5 C45 C46 -176.5(3) . . . . ?
Lu1 O5 C45 C44 4.4(6) . . . . ?
C47 C46 C45 O5 -179.8(5) . . . . ?
C47 C46 C45 C44 -0.7(7) . . . . ?
N1 C44 C45 O5 -0.7(6) . . . . ?
C49 C44 C45 O5 -179.6(4) . . . . ?
N1 C44 C45 C46 -179.9(4) . . . . ?
C49 C44 C45 C46 1.2(7) . . . . ?
C19 C18 O6 Lu1 -171.1(4) . . . . ?
C17 C18 O6 Lu1 7.8(6) . . . . ?
Lu1 O4 C36 C37 -172.6(4) . . . . ?
Lu1 O4 C36 C35 6.0(7) . . . . ?
O4 C36 C37 C38 -179.3(5) . . . . ?
C35 C36 C37 C38 2.1(8) . . . . ?
Lu1 O3 C27 C28 -170.0(4) . . . . ?
Lu1 O3 C27 C26 8.2(6) . . . . ?
C29 C28 C27 O3 -179.6(5) . . . . ?
C29 C28 C27 C26 2.1(8) . . . . ?
N3 C26 C27 O3 -0.3(7) . . . . ?
C31 C26 C27 O3 179.8(5) . . . . ?
N3 C26 C27 C28 178.0(5) . . . . ?
C31 C26 C27 C28 -1.9(7) . . . . ?
C27 C28 C29 C30 -1.0(9) . . . . ?
C28 C29 C30 C31 -0.5(9) . . . . ?
C32 C31 C30 C29 -179.1(5) . . . . ?
C26 C31 C30 C29 0.8(8) . . . . ?
C35 N4 C43 C42 0.4(8) . . . . ?
Lu1 N4 C43 C42 -176.6(4) . . . . ?
C43 N4 C35 C40 -1.6(7) . . . . ?
Lu1 N4 C35 C40 175.9(4) . . . . ?
C43 N4 C35 C36 179.4(5) . . . . ?
Lu1 N4 C35 C36 -3.2(5) . . . . ?
O4 C36 C35 N4 -1.3(7) . . . . ?
C37 C36 C35 N4 177.4(5) . . . . ?
O4 C36 C35 C40 179.6(5) . . . . ?
C37 C36 C35 C40 -1.7(7) . . . . ?
N4 C35 C40 C39 -178.4(5) . . . . ?
C36 C35 C40 C39 0.7(8) . . . . ?
N4 C35 C40 C41 1.5(8) . . . . ?
C36 C35 C40 C41 -179.5(5) . . . . ?
C39 C40 C41 C42 179.6(6) . . . . ?
C35 C40 C41 C42 -0.3(8) . . . . ?
C36 C37 C38 C39 -1.4(9) . . . . ?
C40 C41 C42 C43 -0.8(9) . . . . ?
N4 C43 C42 C41 0.7(9) . . . . ?
C37 C38 C39 C40 0.3(9) . . . . ?
C41 C40 C39 C38 -179.8(6) . . . . ?
C35 C40 C39 C38 0.1(8) . . . . ?
C1C P1 C5 C6 175.8(9) . . . . ?
C1A P1 C5 C6 85.2(5) . . . . ?
C13 P1 C5 C6 -51.1(5) . . . . ?
C9A P1 C5 C6 -164.4(5) . . . . ?
C1B P1 C5 C6 51.6(6) . . . . ?
C1C P1 C13 C14 -50.1(8) . . . . ?
C1A P1 C13 C14 44.2(6) . . . . ?
C5 P1 C13 C14 174.8(4) . . . . ?
C9A P1 C13 C14 -72.7(5) . . . . ?
C1B P1 C13 C14 61.9(6) . . . . ?
C16 C15 C14 C13 175.1(5) . . . . ?
P1 C13 C14 C15 166.0(4) . . . . ?
P1 C5 C6 C7 179.4(4) . . . . ?
C8 C7 C6 C5 57.9(7) . . . . ?
P1 C9A C10A C11A -169.3(8) . . . . ?
C9A C10A C11A C12A -58.8(15) . . . . ?
C13 P1 C1C C2C -78.3(15) . . . . ?
C5 P1 C1C C2C 53.5(16) . . . . ?
C1B P1 C1C C2C 178.4(13) . . . . ?
P1 C1C C2C C3C 148.4(18) . . . . ?
C1C C2C C3C C4C -87(3) . . . . ?
C13 P1 C1A C2A 64.8(9) . . . . ?
C5 P1 C1A C2A -66.1(8) . . . . ?
C9A P1 C1A C2A -177.1(8) . . . . ?
P1 C1A C2A C3 -178.5(8) . . . . ?
P1 C1B C2B C3 -178.9(8) . . . . ?
C1B C2B C3 C4 -174.1(10) . . . . ?
C1A C2A C3 C4 -69.2(14) . . . . ?
